data_7224751
loop_
_publ_author_name
'Chuang, Wan-Jung'
'Huang, Yen-Tzu'
'Chen, Yu-Hsieh'
'Lin, Yu-Shan'
'Lu, Wei-Yi'
'Lai, Yi-Chun'
'Chiang, Michael, Y.'
'Hsu, Sodio C.N.'
'Chen, Hsuan-Ying'

_publ_section_title
;
 Synthesis, Characterization, and Catalytic Activity of Sodium Ketminiate
 Complexes toward the Ring-Opening Polymerization of L-Lactide
;
_journal_name_full 'RSC Adv.'
_journal_paper_doi 10.1039/C6RA00373G
_journal_year 2016
_chemical_formula_sum 'C44 H52 N8 Na4 O4'
_chemical_formula_weight 848.88
_chemical_name_common naonpry
_chemical_name_systematic Lpy-Na
_chemical_properties_physical 'Air-sensitive, Moisture-sensitive'
_space_group_IT_number 15
_symmetry_cell_setting monoclinic
_symmetry_space_group_name_Hall '-C 2yc'
_symmetry_space_group_name_H-M 'C 1 2/c 1'
_atom_sites_solution_hydrogens geom
_atom_sites_solution_primary direct
_atom_sites_solution_secondary difmap
_audit_creation_method SHELXL-97
_audit_update_record
;
2015-09-05 deposited with the CCDC.
2016-03-24 downloaded from the CCDC.
;
_cell_angle_alpha 90.00
_cell_angle_beta 116.801(7)
_cell_angle_gamma 90.00
_cell_formula_units_Z 8
_cell_length_a 37.8452(19)
_cell_length_b 15.6845(5)
_cell_length_c 17.0802(10)
_cell_measurement_reflns_used 5748
_cell_measurement_temperature 150(2)
_cell_measurement_theta_max 29.2289
_cell_measurement_theta_min 2.7765
_cell_volume 9049.4(9)
_computing_cell_refinement
; 
CrysAlisPro, Agilent Technologies, 
Version 1.171.35.21 (release 20-01-2012 CrysAlis171 .NET) 
(compiled Jan 23 2012,18:06:46) 
;
_computing_data_collection
; 
CrysAlisPro, Agilent Technologies, 
Version 1.171.35.21 (release 20-01-2012 CrysAlis171 .NET) 
(compiled Jan 23 2012,18:06:46) 
;
_computing_data_reduction
; 
CrysAlisPro, Agilent Technologies, 
Version 1.171.35.21 (release 20-01-2012 CrysAlis171 .NET) 
(compiled Jan 23 2012,18:06:46) 
;
_computing_molecular_graphics 'Bruker SHELXTL'
_computing_publication_material 'Bruker SHELXTL'
_computing_structure_refinement 'SHELXL-97 (Sheldrick, 2008)'
_computing_structure_solution 'SHELXS-97 (Sheldrick, 2008)'
_diffrn_ambient_temperature 150(2)
_diffrn_detector_area_resol_mean 16.0690
_diffrn_measured_fraction_theta_full 0.977
_diffrn_measured_fraction_theta_max 0.977
_diffrn_measurement_device_type 'Xcalibur, Sapphire3, Gemini'
_diffrn_measurement_method '\w scans'
_diffrn_radiation_monochromator graphite
_diffrn_radiation_source 'Enhance (Mo) X-ray Source'
_diffrn_radiation_type MoK\a
_diffrn_radiation_wavelength 0.71073
_diffrn_reflns_av_R_equivalents 0.0384
_diffrn_reflns_av_sigmaI/netI 0.0434
_diffrn_reflns_limit_h_max 46
_diffrn_reflns_limit_h_min -43
_diffrn_reflns_limit_k_max 19
_diffrn_reflns_limit_k_min -19
_diffrn_reflns_limit_l_max 21
_diffrn_reflns_limit_l_min -20
_diffrn_reflns_number 28279
_diffrn_reflns_theta_full 26.00
_diffrn_reflns_theta_max 26.00
_diffrn_reflns_theta_min 2.78
_exptl_absorpt_coefficient_mu 0.114
_exptl_absorpt_correction_T_max 1.00000
_exptl_absorpt_correction_T_min 0.97136
_exptl_absorpt_correction_type multi-scan
_exptl_absorpt_process_details
; 
CrysAlisPro, Agilent Technologies, 
Version 1.171.35.21 (release 20-01-2012 CrysAlis171 .NET) 
(compiled Jan 23 2012,18:06:46) 
Empirical absorption correction using spherical harmonics, 
 implemented in SCALE3 ABSPACK scaling algorithm. 
;
_exptl_crystal_colour colorless
_exptl_crystal_density_diffrn 1.246
_exptl_crystal_density_method 'not measured'
_exptl_crystal_description crystal
_exptl_crystal_F_000 3584
_exptl_crystal_size_max 0.3
_exptl_crystal_size_mid 0.3
_exptl_crystal_size_min 0.2
_refine_diff_density_max 0.562
_refine_diff_density_min -0.447
_refine_diff_density_rms 0.067
_refine_ls_extinction_method none
_refine_ls_goodness_of_fit_ref 1.038
_refine_ls_hydrogen_treatment mixed
_refine_ls_matrix_type full
_refine_ls_number_parameters 541
_refine_ls_number_reflns 8697
_refine_ls_number_restraints 0
_refine_ls_restrained_S_all 1.038
_refine_ls_R_factor_all 0.0954
_refine_ls_R_factor_gt 0.0639
_refine_ls_shift/su_max 0.000
_refine_ls_shift/su_mean 0.000
_refine_ls_structure_factor_coef Fsqd
_refine_ls_weighting_details 'calc w=1/[\s^2^(Fo^2^)+(0.1080P)^2^+14.8568P] where P=(Fo^2^+2Fc^2^)/3'
_refine_ls_weighting_scheme calc
_refine_ls_wR_factor_gt 0.1781
_refine_ls_wR_factor_ref 0.2021
_reflns_number_gt 6111
_reflns_number_total 8697
_reflns_threshold_expression >2sigma(I)
_cod_data_source_file c6ra00373g2.cif
_cod_data_source_block naonpry
_cod_depositor_comments
;

2018-01-30
Z value and formula fixed to values more according to usual
chemical conventions.                 miguel
;
_cod_original_formula_sum 'C11 H13 N2 Na O'
_cod_original_formula_weight 212.22
_cod_original_formula_units_Z 32
_cod_original_cell_volume 9049.4(8)
_cod_database_code 7224751
_audit_block_doi 10.5517/cc1jrd8y

loop_
_symmetry_equiv_pos_as_xyz
'x, y, z'
'-x, y, -z+1/2'
'x+1/2, y+1/2, z'
'-x+1/2, y+1/2, -z+1/2'
'-x, -y, -z'
'x, -y, z-1/2'
'-x+1/2, -y+1/2, -z'
'x+1/2, -y+1/2, z-1/2'

loop_
_atom_site_label
_atom_site_type_symbol
_atom_site_fract_x
_atom_site_fract_y
_atom_site_fract_z
_atom_site_U_iso_or_equiv
_atom_site_adp_type
_atom_site_occupancy
_atom_site_symmetry_multiplicity
_atom_site_calc_flag
_atom_site_refinement_flags
Na1 Na 0.14017(3) 0.72817(7) 0.01871(7) 0.0255(3) Uani 1 1 d .
Na2 Na 0.11518(3) 0.87394(7) 0.12081(8) 0.0298(3) Uani 1 1 d .
Na3 Na 0.17947(3) 0.72638(7) 0.23316(7) 0.0274(3) Uani 1 1 d .
Na4 Na 0.08573(3) 0.67620(7) 0.11213(8) 0.0291(3) Uani 1 1 d .
O1 O 0.17467(5) 0.82271(12) 0.12552(13) 0.0274(4) Uani 1 1 d .
O2 O 0.08042(5) 0.78166(12) 0.01073(13) 0.0297(5) Uani 1 1 d .
O3 O 0.12129(6) 0.77253(13) 0.22689(13) 0.0301(5) Uani 1 1 d .
O4 O 0.14285(6) 0.62623(11) 0.12129(13) 0.0274(4) Uani 1 1 d .
N1 N 0.18567(7) 0.77239(15) -0.03312(17) 0.0283(5) Uani 1 1 d .
N2 N 0.13301(7) 0.63479(15) -0.09918(17) 0.0312(6) Uani 1 1 d .
N3 N 0.06436(8) 0.96831(17) 0.0274(2) 0.0412(7) Uani 1 1 d .
N4 N 0.11769(9) 1.00155(17) 0.2030(2) 0.0476(8) Uani 1 1 d .
N5 N 0.19435(7) 0.70001(15) 0.38097(16) 0.0307(6) Uani 1 1 d .
N6 N 0.24881(7) 0.68941(17) 0.31382(18) 0.0367(6) Uani 1 1 d .
N7 N 0.07250(7) 0.52854(15) 0.11387(17) 0.0311(6) Uani 1 1 d .
N8 N 0.01871(8) 0.65963(18) 0.0868(2) 0.0430(7) Uani 1 1 d .
C1 C 0.22097(10) 0.9250(2) 0.2170(2) 0.0439(8) Uani 1 1 d .
H1A H 0.2078 0.9116 0.2520 0.066 Uiso 1 1 calc R
H1B H 0.2179 0.9847 0.2028 0.066 Uiso 1 1 calc R
H1C H 0.2486 0.9117 0.2492 0.066 Uiso 1 1 calc R
C2 C 0.20293(8) 0.87282(17) 0.1326(2) 0.0280(6) Uani 1 1 d .
C3 C 0.21811(8) 0.88300(18) 0.0736(2) 0.0308(7) Uani 1 1 d .
H3A H 0.2371 0.9256 0.0878 0.037 Uiso 1 1 calc R
C4 C 0.20934(8) 0.83844(17) -0.0064(2) 0.0281(6) Uani 1 1 d .
C5 C 0.23044(9) 0.8721(2) -0.0580(2) 0.0371(7) Uani 1 1 d .
H5A H 0.2229 0.8387 -0.1102 0.056 Uiso 1 1 calc R
H5B H 0.2586 0.8683 -0.0225 0.056 Uiso 1 1 calc R
H5C H 0.2231 0.9305 -0.0738 0.056 Uiso 1 1 calc R
C6 C 0.18078(10) 0.73060(19) -0.1139(2) 0.0333(7) Uani 1 1 d .
H6A H 0.2066 0.7236 -0.1124 0.040 Uiso 1 1 calc R
H6B H 0.1650 0.7668 -0.1635 0.040 Uiso 1 1 calc R
C7 C 0.16105(8) 0.64447(18) -0.12679(19) 0.0278(6) Uani 1 1 d .
C8 C 0.17097(9) 0.5792(2) -0.1675(2) 0.0352(7) Uani 1 1 d .
H8A H 0.1903 0.5878 -0.1860 0.042 Uiso 1 1 calc R
C9 C 0.15214(10) 0.5012(2) -0.1808(2) 0.0397(8) Uani 1 1 d .
H9A H 0.1585 0.4570 -0.2085 0.048 Uiso 1 1 calc R
C10 C 0.12391(10) 0.49020(19) -0.1522(2) 0.0406(8) Uani 1 1 d .
H10A H 0.1109 0.4383 -0.1599 0.049 Uiso 1 1 calc R
C11 C 0.11526(10) 0.5576(2) -0.1120(2) 0.0382(7) Uani 1 1 d .
H11A H 0.0962 0.5496 -0.0926 0.046 Uiso 1 1 calc R
C12 C 0.03227(11) 0.7155(3) -0.1177(2) 0.0540(10) Uani 1 1 d .
H12A H 0.0479 0.6668 -0.0879 0.081 Uiso 1 1 calc R
H12B H 0.0328 0.7228 -0.1729 0.081 Uiso 1 1 calc R
H12C H 0.0055 0.7070 -0.1275 0.081 Uiso 1 1 calc R
C13 C 0.04893(9) 0.7940(2) -0.0621(2) 0.0345(7) Uani 1 1 d .
C14 C 0.03034(10) 0.8710(2) -0.0931(2) 0.0436(8) Uani 1 1 d .
H14A H 0.0093 0.8691 -0.1492 0.052 Uiso 1 1 calc R
C15 C 0.03823(9) 0.9541(2) -0.0528(2) 0.0430(9) Uani 1 1 d .
C16 C 0.01250(12) 1.0250(3) -0.1129(3) 0.0635(12) Uani 1 1 d .
H16A H 0.0192 1.0783 -0.0820 0.095 Uiso 1 1 calc R
H16B H -0.0149 1.0123 -0.1308 0.095 Uiso 1 1 calc R
H16C H 0.0171 1.0288 -0.1637 0.095 Uiso 1 1 calc R
C17 C 0.06814(11) 1.0553(2) 0.0615(3) 0.0549(11) Uani 1 1 d .
H17A H 0.0419 1.0797 0.0413 0.066 Uiso 1 1 calc R
H17B H 0.0824 1.0897 0.0379 0.066 Uiso 1 1 calc R
C18 C 0.08949(10) 1.0591(2) 0.1606(3) 0.0524(11) Uani 1 1 d .
C19 C 0.07975(13) 1.1211(3) 0.2057(5) 0.090(2) Uani 1 1 d .
H19A H 0.0607 1.1619 0.1749 0.108 Uiso 1 1 calc R
C20 C 0.09819(16) 1.1221(4) 0.2949(5) 0.115(3) Uani 1 1 d .
H20A H 0.0918 1.1635 0.3254 0.138 Uiso 1 1 calc R
C21 C 0.12670(15) 1.0608(4) 0.3401(4) 0.0843(18) Uani 1 1 d .
H21A H 0.1392 1.0587 0.4011 0.101 Uiso 1 1 calc R
C22 C 0.13556(13) 1.0035(3) 0.2907(3) 0.0608(11) Uani 1 1 d .
H22A H 0.1553 0.9635 0.3202 0.073 Uiso 1 1 calc R
C23 C 0.07359(10) 0.8299(2) 0.2672(2) 0.0444(8) Uani 1 1 d .
H23A H 0.0614 0.8446 0.2061 0.067 Uiso 1 1 calc R
H23B H 0.0784 0.8809 0.3017 0.067 Uiso 1 1 calc R
H23C H 0.0564 0.7929 0.2790 0.067 Uiso 1 1 calc R
C24 C 0.11253(9) 0.78486(18) 0.2906(2) 0.0291(6) Uani 1 1 d .
C25 C 0.13439(9) 0.75894(19) 0.3763(2) 0.0332(7) Uani 1 1 d .
H25A H 0.1237 0.7742 0.4139 0.040 Uiso 1 1 calc R
C26 C 0.17098(9) 0.71213(18) 0.4173(2) 0.0317(7) Uani 1 1 d .
C27 C 0.17989(11) 0.6748(2) 0.5065(2) 0.0444(8) Uani 1 1 d .
H27A H 0.2046 0.6446 0.5294 0.067 Uiso 1 1 calc R
H27B H 0.1591 0.6363 0.5004 0.067 Uiso 1 1 calc R
H27C H 0.1816 0.7200 0.5459 0.067 Uiso 1 1 calc R
C28 C 0.23029(9) 0.6498(2) 0.4300(2) 0.0376(8) Uani 1 1 d .
H28A H 0.2228 0.5913 0.4330 0.045 Uiso 1 1 calc R
H28B H 0.2436 0.6715 0.4895 0.045 Uiso 1 1 calc R
C29 C 0.25897(9) 0.65091(19) 0.3910(2) 0.0357(7) Uani 1 1 d .
C30 C 0.29596(10) 0.6124(2) 0.4372(3) 0.0498(10) Uani 1 1 d .
H30A H 0.3025 0.5859 0.4907 0.060 Uiso 1 1 calc R
C31 C 0.32258(11) 0.6139(3) 0.4032(3) 0.0567(11) Uani 1 1 d .
H31A H 0.3470 0.5870 0.4326 0.068 Uiso 1 1 calc R
C32 C 0.31296(11) 0.6554(3) 0.3251(3) 0.0515(10) Uani 1 1 d .
H32A H 0.3309 0.6590 0.3017 0.062 Uiso 1 1 calc R
C33 C 0.27584(10) 0.6916(2) 0.2828(2) 0.0446(8) Uani 1 1 d .
H33A H 0.2690 0.7191 0.2297 0.053 Uiso 1 1 calc R
C34 C 0.19262(9) 0.5406(2) 0.1140(2) 0.0366(7) Uani 1 1 d .
H34A H 0.2035 0.5963 0.1163 0.055 Uiso 1 1 calc R
H34B H 0.1889 0.5125 0.0609 0.055 Uiso 1 1 calc R
H34C H 0.2105 0.5078 0.1636 0.055 Uiso 1 1 calc R
C35 C 0.15325(8) 0.54862(18) 0.11592(18) 0.0274(6) Uani 1 1 d .
C36 C 0.13231(9) 0.47578(18) 0.1133(2) 0.0314(7) Uani 1 1 d .
H36A H 0.1437 0.4253 0.1071 0.038 Uiso 1 1 calc R
C37 C 0.09564(9) 0.46546(18) 0.1185(2) 0.0331(7) Uani 1 1 d .
C38 C 0.08604(11) 0.37430(19) 0.1338(3) 0.0469(9) Uani 1 1 d .
H38A H 0.0613 0.3735 0.1366 0.070 Uiso 1 1 calc R
H38B H 0.1066 0.3534 0.1881 0.070 Uiso 1 1 calc R
H38C H 0.0842 0.3386 0.0865 0.070 Uiso 1 1 calc R
C39 C 0.03682(9) 0.5093(2) 0.1233(2) 0.0412(8) Uani 1 1 d .
H39A H 0.0446 0.4862 0.1814 0.049 Uiso 1 1 calc R
H39B H 0.0219 0.4655 0.0811 0.049 Uiso 1 1 calc R
C40 C 0.01014(9) 0.5852(2) 0.1100(2) 0.0404(8) Uani 1 1 d .
C41 C -0.02435(15) 0.5766(3) 0.1189(5) 0.092(2) Uani 1 1 d .
H41A H -0.0305 0.5244 0.1356 0.110 Uiso 1 1 calc R
C42 C -0.04941(18) 0.6442(4) 0.1032(6) 0.114(3) Uani 1 1 d .
H42A H -0.0730 0.6376 0.1072 0.137 Uiso 1 1 calc R
C43 C -0.03969(12) 0.7209(3) 0.0818(3) 0.0624(12) Uani 1 1 d .
H43A H -0.0556 0.7686 0.0733 0.075 Uiso 1 1 calc R
C44 C -0.00595(10) 0.7254(2) 0.0733(3) 0.0485(9) Uani 1 1 d .
H44A H 0.0006 0.7774 0.0571 0.058 Uiso 1 1 calc R

loop_
_atom_site_aniso_label
_atom_site_aniso_U_11
_atom_site_aniso_U_22
_atom_site_aniso_U_33
_atom_site_aniso_U_23
_atom_site_aniso_U_13
_atom_site_aniso_U_12
Na1 0.0245(6) 0.0273(6) 0.0250(6) -0.0014(4) 0.0114(5) -0.0038(4)
Na2 0.0307(6) 0.0257(6) 0.0304(6) 0.0014(5) 0.0116(5) 0.0031(4)
Na3 0.0257(6) 0.0289(6) 0.0241(6) 0.0018(4) 0.0081(5) 0.0015(4)
Na4 0.0263(6) 0.0273(6) 0.0351(7) 0.0010(5) 0.0151(5) -0.0012(4)
O1 0.0270(10) 0.0271(10) 0.0278(11) -0.0020(8) 0.0122(9) -0.0046(8)
O2 0.0245(10) 0.0331(11) 0.0262(11) 0.0032(8) 0.0066(8) 0.0028(8)
O3 0.0307(11) 0.0356(11) 0.0245(11) 0.0014(8) 0.0129(9) 0.0030(8)
O4 0.0275(10) 0.0227(10) 0.0315(11) 0.0008(8) 0.0127(9) 0.0017(8)
N1 0.0300(13) 0.0257(12) 0.0319(14) -0.0023(10) 0.0164(11) -0.0031(10)
N2 0.0334(14) 0.0316(13) 0.0293(14) -0.0031(11) 0.0147(11) -0.0074(10)
N3 0.0336(14) 0.0320(14) 0.058(2) 0.0121(13) 0.0210(14) 0.0060(11)
N4 0.0564(19) 0.0299(14) 0.064(2) -0.0107(14) 0.0333(17) -0.0059(13)
N5 0.0308(13) 0.0299(13) 0.0263(13) 0.0029(10) 0.0082(11) -0.0019(10)
N6 0.0310(14) 0.0414(15) 0.0306(15) -0.0042(11) 0.0076(12) 0.0025(11)
N7 0.0326(13) 0.0284(12) 0.0332(14) 0.0000(10) 0.0155(11) -0.0065(10)
N8 0.0308(14) 0.0427(16) 0.0578(19) 0.0007(14) 0.0220(14) -0.0040(12)
C1 0.0450(19) 0.0417(18) 0.039(2) -0.0111(15) 0.0131(16) -0.0139(15)
C2 0.0268(15) 0.0214(13) 0.0306(16) -0.0014(11) 0.0082(12) -0.0013(11)
C3 0.0236(14) 0.0282(14) 0.0399(18) -0.0028(13) 0.0139(13) -0.0085(11)
C4 0.0257(14) 0.0234(14) 0.0376(17) 0.0031(12) 0.0164(13) 0.0012(11)
C5 0.0359(17) 0.0355(16) 0.048(2) -0.0014(14) 0.0266(16) -0.0074(13)
C6 0.0423(18) 0.0317(16) 0.0334(17) -0.0023(13) 0.0237(14) -0.0044(13)
C7 0.0294(15) 0.0298(14) 0.0217(15) 0.0016(11) 0.0092(12) 0.0013(11)
C8 0.0345(16) 0.0382(17) 0.0321(17) -0.0025(13) 0.0144(14) 0.0025(13)
C9 0.0471(19) 0.0327(16) 0.0297(17) -0.0009(13) 0.0088(14) 0.0097(14)
C10 0.054(2) 0.0265(15) 0.0317(18) -0.0015(13) 0.0110(15) -0.0103(14)
C11 0.0405(18) 0.0380(17) 0.0324(18) -0.0048(14) 0.0133(14) -0.0124(14)
C12 0.041(2) 0.072(3) 0.034(2) -0.0120(18) 0.0030(16) -0.0015(18)
C13 0.0255(15) 0.0499(18) 0.0276(16) 0.0053(14) 0.0115(13) 0.0010(13)
C14 0.0339(17) 0.059(2) 0.0319(18) 0.0136(16) 0.0096(14) 0.0103(15)
C15 0.0300(17) 0.049(2) 0.052(2) 0.0253(17) 0.0199(16) 0.0112(14)
C16 0.051(2) 0.061(2) 0.072(3) 0.036(2) 0.023(2) 0.0185(19)
C17 0.040(2) 0.0304(17) 0.093(3) 0.0104(19) 0.030(2) 0.0072(14)
C18 0.0330(18) 0.0323(17) 0.098(3) -0.0163(19) 0.035(2) -0.0105(14)
C19 0.040(2) 0.073(3) 0.149(6) -0.061(3) 0.034(3) -0.003(2)
C20 0.057(3) 0.133(5) 0.161(7) -0.114(5) 0.055(4) -0.032(3)
C21 0.065(3) 0.105(4) 0.096(4) -0.063(3) 0.048(3) -0.043(3)
C22 0.067(3) 0.052(2) 0.067(3) -0.026(2) 0.033(2) -0.022(2)
C23 0.0427(19) 0.053(2) 0.044(2) 0.0009(16) 0.0254(17) 0.0061(16)
C24 0.0330(16) 0.0283(14) 0.0303(16) -0.0021(12) 0.0182(13) -0.0041(12)
C25 0.0450(18) 0.0336(16) 0.0280(16) -0.0011(13) 0.0226(14) -0.0057(13)
C26 0.0431(17) 0.0248(14) 0.0244(15) -0.0001(12) 0.0126(13) -0.0102(12)
C27 0.061(2) 0.0398(18) 0.0289(18) 0.0029(14) 0.0176(16) -0.0095(16)
C28 0.0423(18) 0.0314(15) 0.0280(17) 0.0061(13) 0.0060(14) 0.0010(13)
C29 0.0351(17) 0.0261(14) 0.0317(17) -0.0019(12) 0.0026(13) -0.0015(12)
C30 0.043(2) 0.0404(19) 0.048(2) 0.0045(16) 0.0040(17) 0.0086(15)
C31 0.037(2) 0.056(2) 0.061(3) -0.0013(19) 0.0079(18) 0.0157(17)
C32 0.0347(19) 0.063(2) 0.052(2) -0.0133(19) 0.0155(17) 0.0056(16)
C33 0.0405(19) 0.053(2) 0.0359(19) -0.0052(16) 0.0135(16) 0.0033(15)
C34 0.0319(16) 0.0362(16) 0.0374(18) -0.0019(14) 0.0117(14) 0.0049(13)
C35 0.0312(15) 0.0308(15) 0.0178(14) 0.0001(11) 0.0090(11) 0.0042(11)
C36 0.0404(17) 0.0222(14) 0.0315(17) -0.0023(12) 0.0161(13) 0.0033(12)
C37 0.0420(18) 0.0251(14) 0.0266(16) -0.0015(12) 0.0106(13) -0.0064(13)
C38 0.049(2) 0.0253(16) 0.057(2) -0.0001(15) 0.0163(18) -0.0099(14)
C39 0.0374(18) 0.0412(18) 0.043(2) 0.0042(15) 0.0167(15) -0.0131(14)
C40 0.0319(17) 0.0469(19) 0.044(2) -0.0100(15) 0.0180(15) -0.0110(14)
C41 0.077(3) 0.066(3) 0.170(6) 0.036(3) 0.089(4) 0.002(2)
C42 0.095(4) 0.086(4) 0.222(8) 0.042(4) 0.125(5) 0.022(3)
C43 0.047(2) 0.057(2) 0.095(4) -0.010(2) 0.043(2) 0.0044(18)
C44 0.0348(18) 0.044(2) 0.067(3) -0.0076(18) 0.0233(17) -0.0042(15)

loop_
_atom_type_symbol
_atom_type_description
_atom_type_scat_dispersion_real
_atom_type_scat_dispersion_imag
_atom_type_scat_source
C C 0.0033 0.0016 'International Tables Vol C Tables 4.2.6.8 and 6.1.1.4'
H H 0.0000 0.0000 'International Tables Vol C Tables 4.2.6.8 and 6.1.1.4'
N N 0.0061 0.0033 'International Tables Vol C Tables 4.2.6.8 and 6.1.1.4'
O O 0.0106 0.0060 'International Tables Vol C Tables 4.2.6.8 and 6.1.1.4'
Na Na 0.0362 0.0249 'International Tables Vol C Tables 4.2.6.8 and 6.1.1.4'

loop_
_geom_angle_atom_site_label_1
_geom_angle_atom_site_label_2
_geom_angle_atom_site_label_3
_geom_angle
O1 Na1 O4 91.70(8)
O1 Na1 O2 90.18(8)
O4 Na1 O2 90.18(8)
O1 Na1 N1 81.74(8)
O4 Na1 N1 133.38(9)
O2 Na1 N1 135.61(9)
O1 Na1 N2 152.09(9)
O4 Na1 N2 99.28(9)
O2 Na1 N2 115.18(9)
N1 Na1 N2 72.03(9)
O1 Na1 Na4 91.83(6)
O4 Na1 Na4 43.88(5)
O2 Na1 Na4 46.30(6)
N1 Na1 Na4 173.12(8)
N2 Na1 Na4 113.84(7)
O1 Na1 Na2 46.25(6)
O4 Na1 Na2 90.22(6)
O2 Na1 Na2 43.95(5)
N1 Na1 Na2 115.43(7)
N2 Na1 Na2 157.50(8)
Na4 Na1 Na2 60.62(3)
O1 Na1 Na3 45.18(6)
O4 Na1 Na3 46.52(5)
O2 Na1 Na3 90.45(6)
N1 Na1 Na3 112.39(7)
N2 Na1 Na3 138.99(7)
Na4 Na1 Na3 60.92(3)
Na2 Na1 Na3 60.20(3)
O2 Na2 O3 91.49(8)
O2 Na2 O1 89.93(8)
O3 Na2 O1 88.99(8)
O2 Na2 N3 81.34(9)
O3 Na2 N3 135.14(10)
O1 Na2 N3 134.84(10)
O2 Na2 N4 149.95(10)
O3 Na2 N4 98.54(10)
O1 Na2 N4 118.34(10)
N3 Na2 N4 71.55(11)
O2 Na2 Na1 46.25(6)
O3 Na2 Na1 89.21(6)
O1 Na2 Na1 43.70(5)
N3 Na2 Na1 114.73(9)
N4 Na2 Na1 160.67(9)
O2 Na2 Na4 45.50(6)
O3 Na2 Na4 45.99(6)
O1 Na2 Na4 88.80(6)
N3 Na2 Na4 113.75(8)
N4 Na2 Na4 137.07(9)
Na1 Na2 Na4 59.15(3)
O2 Na2 Na3 91.99(6)
O3 Na2 Na3 43.91(5)
O1 Na2 Na3 45.10(5)
N3 Na2 Na3 173.31(9)
N4 Na2 Na3 114.80(9)
Na1 Na2 Na3 60.05(3)
Na4 Na2 Na3 60.38(3)
O3 Na3 O1 91.56(8)
O3 Na3 N5 82.26(9)
O1 Na3 N5 148.84(9)
O3 Na3 O4 88.36(8)
O1 Na3 O4 89.10(8)
N5 Na3 O4 121.00(9)
O3 Na3 N6 151.79(10)
O1 Na3 N6 106.50(9)
N5 Na3 N6 71.03(10)
O4 Na3 N6 112.87(9)
O3 Na3 Na1 90.16(6)
O1 Na3 Na1 43.52(5)
N5 Na3 Na1 165.12(8)
O4 Na3 Na1 45.59(5)
N6 Na3 Na1 117.89(8)
O3 Na3 Na2 45.61(6)
O1 Na3 Na2 45.97(5)
N5 Na3 Na2 120.37(8)
O4 Na3 Na2 89.21(6)
N6 Na3 Na2 146.11(8)
Na1 Na3 Na2 59.74(3)
O3 Na3 Na4 45.65(6)
O1 Na3 Na4 88.91(6)
N5 Na3 Na4 107.40(7)
O4 Na3 Na4 42.74(5)
N6 Na3 Na4 152.09(8)
Na1 Na3 Na4 58.86(3)
Na2 Na3 Na4 59.78(3)
O4 Na4 O2 93.28(8)
O4 Na4 O3 89.71(8)
O2 Na4 O3 89.35(8)
O4 Na4 N7 81.95(8)
O2 Na4 N7 138.77(10)
O3 Na4 N7 131.29(9)
O4 Na4 N8 152.70(10)
O2 Na4 N8 102.33(10)
O3 Na4 N8 112.45(10)
N7 Na4 N8 71.52(10)
O4 Na4 Na1 46.46(6)
O2 Na4 Na1 46.82(5)
O3 Na4 Na1 89.81(6)
N7 Na4 Na1 115.98(8)
N8 Na4 Na1 143.21(9)
O4 Na4 Na2 91.73(6)
O2 Na4 Na2 43.73(6)
O3 Na4 Na2 45.62(6)
N7 Na4 Na2 173.18(8)
N8 Na4 Na2 115.04(8)
Na1 Na4 Na2 60.22(3)
O4 Na4 Na3 46.14(6)
O2 Na4 Na3 90.25(6)
O3 Na4 Na3 43.61(5)
N7 Na4 Na3 113.50(7)
N8 Na4 Na3 153.47(9)
Na1 Na4 Na3 60.22(3)
Na2 Na4 Na3 59.84(3)
C2 O1 Na1 129.10(18)
C2 O1 Na3 123.87(18)
Na1 O1 Na3 91.30(8)
C2 O1 Na2 122.34(17)
Na1 O1 Na2 90.04(7)
Na3 O1 Na2 88.93(8)
C13 O2 Na2 129.9(2)
C13 O2 Na4 123.60(19)
Na2 O2 Na4 90.77(8)
C13 O2 Na1 123.6(2)
Na2 O2 Na1 89.80(8)
Na4 O2 Na1 86.88(7)
C24 O3 Na3 128.39(18)
C24 O3 Na2 125.35(18)
Na3 O3 Na2 90.49(8)
C24 O3 Na4 122.08(18)
Na3 O3 Na4 90.74(8)
Na2 O3 Na4 88.39(8)
C35 O4 Na4 129.72(18)
C35 O4 Na1 120.07(18)
Na4 O4 Na1 89.66(7)
C35 O4 Na3 126.32(17)
Na4 O4 Na3 91.11(8)
Na1 O4 Na3 87.89(7)
C4 N1 C6 117.3(2)
C4 N1 Na1 126.8(2)
C6 N1 Na1 114.70(17)
C7 N2 C11 117.0(3)
C7 N2 Na1 114.49(18)
C11 N2 Na1 122.7(2)
C15 N3 C17 118.1(3)
C15 N3 Na2 127.0(2)
C17 N3 Na2 114.1(2)
C18 N4 C22 117.9(3)
C18 N4 Na2 115.6(3)
C22 N4 Na2 122.4(3)
C26 N5 C28 117.5(3)
C26 N5 Na3 126.7(2)
C28 N5 Na3 114.7(2)
C29 N6 C33 117.8(3)
C29 N6 Na3 115.1(2)
C33 N6 Na3 126.2(2)
C37 N7 C39 117.8(3)
C37 N7 Na4 127.1(2)
C39 N7 Na4 114.45(19)
C40 N8 C44 119.1(3)
C40 N8 Na4 115.3(2)
C44 N8 Na4 123.2(2)
C2 C1 H1A 109.5
C2 C1 H1B 109.5
H1A C1 H1B 109.5
C2 C1 H1C 109.5
H1A C1 H1C 109.5
H1B C1 H1C 109.5
O1 C2 C3 127.2(3)
O1 C2 C1 114.6(3)
C3 C2 C1 118.2(3)
C2 C3 C4 130.3(3)
C2 C3 H3A 114.8
C4 C3 H3A 114.8
N1 C4 C3 123.1(3)
N1 C4 C5 121.7(3)
C3 C4 C5 115.1(2)
C4 C5 H5A 109.5
C4 C5 H5B 109.5
H5A C5 H5B 109.5
C4 C5 H5C 109.5
H5A C5 H5C 109.5
H5B C5 H5C 109.5
N1 C6 C7 112.4(2)
N1 C6 H6A 109.1
C7 C6 H6A 109.1
N1 C6 H6B 109.1
C7 C6 H6B 109.1
H6A C6 H6B 107.8
N2 C7 C8 121.8(3)
N2 C7 C6 117.7(3)
C8 C7 C6 120.5(3)
C7 C8 C9 120.1(3)
C7 C8 H8A 120.0
C9 C8 H8A 120.0
C10 C9 C8 118.7(3)
C10 C9 H9A 120.7
C8 C9 H9A 120.7
C11 C10 C9 118.7(3)
C11 C10 H10A 120.7
C9 C10 H10A 120.7
N2 C11 C10 123.7(3)
N2 C11 H11A 118.2
C10 C11 H11A 118.2
C13 C12 H12A 109.5
C13 C12 H12B 109.5
H12A C12 H12B 109.5
C13 C12 H12C 109.5
H12A C12 H12C 109.5
H12B C12 H12C 109.5
O2 C13 C14 126.2(3)
O2 C13 C12 115.2(3)
C14 C13 C12 118.5(3)
C13 C14 C15 130.5(3)
C13 C14 H14A 114.8
C15 C14 H14A 114.8
N3 C15 C14 123.7(3)
N3 C15 C16 122.4(4)
C14 C15 C16 113.8(3)
C15 C16 H16A 109.5
C15 C16 H16B 109.5
H16A C16 H16B 109.5
C15 C16 H16C 109.5
H16A C16 H16C 109.5
H16B C16 H16C 109.5
N3 C17 C18 112.9(3)
N3 C17 H17A 109.0
C18 C17 H17A 109.0
N3 C17 H17B 109.0
C18 C17 H17B 109.0
H17A C17 H17B 107.8
N4 C18 C19 121.3(5)
N4 C18 C17 118.2(3)
C19 C18 C17 120.4(4)
C20 C19 C18 119.9(5)
C20 C19 H19A 120.0
C18 C19 H19A 120.0
C19 C20 C21 119.4(4)
C19 C20 H20A 120.3
C21 C20 H20A 120.3
C22 C21 C20 117.1(5)
C22 C21 H21A 121.5
C20 C21 H21A 121.5
N4 C22 C21 124.2(5)
N4 C22 H22A 117.9
C21 C22 H22A 117.9
C24 C23 H23A 109.5
C24 C23 H23B 109.5
H23A C23 H23B 109.5
C24 C23 H23C 109.5
H23A C23 H23C 109.5
H23B C23 H23C 109.5
O3 C24 C25 126.4(3)
O3 C24 C23 115.9(3)
C25 C24 C23 117.6(3)
C24 C25 C26 130.7(3)
C24 C25 H25A 114.7
C26 C25 H25A 114.7
N5 C26 C25 123.6(3)
N5 C26 C27 121.9(3)
C25 C26 C27 114.4(3)
C26 C27 H27A 109.5
C26 C27 H27B 109.5
H27A C27 H27B 109.5
C26 C27 H27C 109.5
H27A C27 H27C 109.5
H27B C27 H27C 109.5
N5 C28 C29 114.2(3)
N5 C28 H28A 108.7
C29 C28 H28A 108.7
N5 C28 H28B 108.7
C29 C28 H28B 108.7
H28A C28 H28B 107.6
N6 C29 C30 121.4(3)
N6 C29 C28 119.7(3)
C30 C29 C28 118.9(3)
C31 C30 C29 119.6(4)
C31 C30 H30A 120.2
C29 C30 H30A 120.2
C30 C31 C32 119.6(3)
C30 C31 H31A 120.2
C32 C31 H31A 120.2
C33 C32 C31 117.6(4)
C33 C32 H32A 121.2
C31 C32 H32A 121.2
N6 C33 C32 124.0(4)
N6 C33 H33A 118.0
C32 C33 H33A 118.0
C35 C34 H34A 109.5
C35 C34 H34B 109.5
H34A C34 H34B 109.5
C35 C34 H34C 109.5
H34A C34 H34C 109.5
H34B C34 H34C 109.5
O4 C35 C36 126.3(3)
O4 C35 C34 114.5(3)
C36 C35 C34 119.2(3)
C35 C36 C37 130.3(3)
C35 C36 H36A 114.9
C37 C36 H36A 114.9
N7 C37 C36 123.5(3)
N7 C37 C38 121.2(3)
C36 C37 C38 115.2(3)
C37 C38 H38A 109.5
C37 C38 H38B 109.5
H38A C38 H38B 109.5
C37 C38 H38C 109.5
H38A C38 H38C 109.5
H38B C38 H38C 109.5
N7 C39 C40 114.1(3)
N7 C39 H39A 108.7
C40 C39 H39A 108.7
N7 C39 H39B 108.7
C40 C39 H39B 108.7
H39A C39 H39B 107.6
N8 C40 C41 119.3(3)
N8 C40 C39 120.3(3)
C41 C40 C39 120.4(3)
C42 C41 C40 120.5(4)
C42 C41 H41A 119.7
C40 C41 H41A 119.7
C41 C42 C43 119.5(4)
C41 C42 H42A 120.2
C43 C42 H42A 120.2
C42 C43 C44 117.4(4)
C42 C43 H43A 121.3
C44 C43 H43A 121.3
N8 C44 C43 124.1(4)
N8 C44 H44A 118.0
C43 C44 H44A 118.0

loop_
_geom_bond_atom_site_label_1
_geom_bond_atom_site_label_2
_geom_bond_distance
Na1 O1 2.255(2)
Na1 O4 2.340(2)
Na1 O2 2.358(2)
Na1 N1 2.367(3)
Na1 N2 2.404(3)
Na1 Na4 3.2280(15)
Na1 Na2 3.2635(16)
Na1 Na3 3.2737(16)
Na2 O2 2.265(2)
Na2 O3 2.343(2)
Na2 O1 2.358(2)
Na2 N3 2.381(3)
Na2 N4 2.422(3)
Na2 Na4 3.2764(15)
Na2 Na3 3.2786(15)
Na3 O3 2.274(2)
Na3 O1 2.323(2)
Na3 N5 2.362(3)
Na3 O4 2.377(2)
Na3 N6 2.421(3)
Na3 Na4 3.2962(15)
Na4 O4 2.238(2)
Na4 O2 2.337(2)
Na4 O3 2.357(2)
Na4 N7 2.372(3)
Na4 N8 2.387(3)
O1 C2 1.288(3)
O2 C13 1.291(4)
O3 C24 1.288(4)
O4 C35 1.295(3)
N1 C4 1.310(4)
N1 C6 1.462(4)
N2 C7 1.350(4)
N2 C11 1.354(4)
N3 C15 1.296(5)
N3 C17 1.465(5)
N4 C18 1.334(5)
N4 C22 1.338(5)
N5 C26 1.303(4)
N5 C28 1.464(4)
N6 C29 1.339(4)
N6 C33 1.348(5)
N7 C37 1.300(4)
N7 C39 1.462(4)
N8 C40 1.320(4)
N8 C44 1.340(4)
C1 C2 1.525(4)
C1 H1A 0.9600
C1 H1B 0.9600
C1 H1C 0.9600
C2 C3 1.377(4)
C3 C4 1.433(4)
C3 H3A 0.9300
C4 C5 1.526(4)
C5 H5A 0.9600
C5 H5B 0.9600
C5 H5C 0.9600
C6 C7 1.511(4)
C6 H6A 0.9700
C6 H6B 0.9700
C7 C8 1.381(4)
C8 C9 1.383(5)
C8 H8A 0.9300
C9 C10 1.370(5)
C9 H9A 0.9300
C10 C11 1.378(5)
C10 H10A 0.9300
C11 H11A 0.9300
C12 C13 1.508(5)
C12 H12A 0.9600
C12 H12B 0.9600
C12 H12C 0.9600
C13 C14 1.378(5)
C14 C15 1.441(5)
C14 H14A 0.9300
C15 C16 1.528(5)
C16 H16A 0.9600
C16 H16B 0.9600
C16 H16C 0.9600
C17 C18 1.513(6)
C17 H17A 0.9700
C17 H17B 0.9700
C18 C19 1.390(6)
C19 C20 1.360(9)
C19 H19A 0.9300
C20 C21 1.391(9)
C20 H20A 0.9300
C21 C22 1.373(6)
C21 H21A 0.9300
C22 H22A 0.9300
C23 C24 1.517(4)
C23 H23A 0.9600
C23 H23B 0.9600
C23 H23C 0.9600
C24 C25 1.379(4)
C25 C26 1.440(5)
C25 H25A 0.9300
C26 C27 1.521(4)
C27 H27A 0.9600
C27 H27B 0.9600
C27 H27C 0.9600
C28 C29 1.507(5)
C28 H28A 0.9700
C28 H28B 0.9700
C29 C30 1.397(5)
C30 C31 1.372(6)
C30 H30A 0.9300
C31 C32 1.378(6)
C31 H31A 0.9300
C32 C33 1.379(5)
C32 H32A 0.9300
C33 H33A 0.9300
C34 C35 1.510(4)
C34 H34A 0.9600
C34 H34B 0.9600
C34 H34C 0.9600
C35 C36 1.379(4)
C36 C37 1.440(5)
C36 H36A 0.9300
C37 C38 1.527(4)
C38 H38A 0.9600
C38 H38B 0.9600
C38 H38C 0.9600
C39 C40 1.510(5)
C39 H39A 0.9700
C39 H39B 0.9700
C40 C41 1.387(5)
C41 C42 1.366(7)
C41 H41A 0.9300
C42 C43 1.356(7)
C42 H42A 0.9300
C43 C44 1.350(5)
C43 H43A 0.9300
C44 H44A 0.9300
